data_2225114
loop_
_publ_author_name
'You, Zhong-Lu'

_publ_section_title
;
 2,2'-(Quinoxaline-2,3-diyl)diphenol dimethylformamide solvate
;
_journal_coeditor_code SJ2713
_journal_issue 2
_journal_name_full 'Acta Crystallographica Section E'
_journal_page_first o395
_journal_paper_doi 10.1107/S1600536809054385
_journal_volume 66
_journal_year 2010
_chemical_formula_iupac 'C20 H14 N2 O2, C3 H7 N O'
_chemical_formula_moiety 'C20 H14 N2 O2, C3 H7 N O'
_chemical_formula_sum 'C23 H21 N3 O3'
_chemical_formula_weight 387.43
_chemical_name_systematic
;
2,2'-(Quinoxaline-2,3-diyl)diphenol dimethylformamide solvate
;
_space_group_IT_number 19
_symmetry_cell_setting orthorhombic
_symmetry_space_group_name_Hall 'P 2ac 2ab'
_symmetry_space_group_name_H-M 'P 21 21 21'
_atom_sites_solution_hydrogens geom
_atom_sites_solution_primary direct
_atom_sites_solution_secondary difmap
_audit_creation_method SHELXL-97
_cell_angle_alpha 90.00
_cell_angle_beta 90.00
_cell_angle_gamma 90.00
_cell_formula_units_Z 4
_cell_length_a 9.759(2)
_cell_length_b 10.672(2)
_cell_length_c 19.049(4)
_cell_measurement_reflns_used 4283
_cell_measurement_temperature 298(2)
_cell_measurement_theta_max 25.9
_cell_measurement_theta_min 2.2
_cell_volume 1983.9(7)
_computing_cell_refinement 'SAINT (Bruker, 2007)'
_computing_data_collection 'SMART (Bruker, 2007)'
_computing_data_reduction 'SAINT (Bruker, 2007)'
_computing_molecular_graphics 'SHELXTL (Sheldrick, 2008)'
_computing_publication_material 'SHELXTL (Sheldrick, 2008)'
_computing_structure_refinement 'SHELXTL (Sheldrick, 2008)'
_computing_structure_solution 'SHELXTL (Sheldrick, 2008)'
_diffrn_ambient_temperature 298(2)
_diffrn_measured_fraction_theta_full 1.000
_diffrn_measured_fraction_theta_max 1.000
_diffrn_measurement_device_type 'Bruker SMART CCD area-detector'
_diffrn_measurement_method '\w scans'
_diffrn_radiation_monochromator graphite
_diffrn_radiation_source 'fine-focus sealed tube'
_diffrn_radiation_type MoK\a
_diffrn_radiation_wavelength 0.71073
_diffrn_reflns_av_R_equivalents 0.0284
_diffrn_reflns_av_sigmaI/netI 0.0321
_diffrn_reflns_limit_h_max 12
_diffrn_reflns_limit_h_min -12
_diffrn_reflns_limit_k_max 10
_diffrn_reflns_limit_k_min -13
_diffrn_reflns_limit_l_max 19
_diffrn_reflns_limit_l_min -24
_diffrn_reflns_number 11593
_diffrn_reflns_theta_full 26.99
_diffrn_reflns_theta_max 26.99
_diffrn_reflns_theta_min 2.19
_diffrn_standards_number 0
_exptl_absorpt_coefficient_mu 0.087
_exptl_absorpt_correction_T_max 0.9827
_exptl_absorpt_correction_T_min 0.9802
_exptl_absorpt_correction_type multi-scan
_exptl_absorpt_process_details '(SADABS; Bruker, 2001)'
_exptl_crystal_colour yellow
_exptl_crystal_density_diffrn 1.297
_exptl_crystal_density_method 'not measured'
_exptl_crystal_description block
_exptl_crystal_F_000 816
_exptl_crystal_size_max 0.23
_exptl_crystal_size_mid 0.21
_exptl_crystal_size_min 0.20
_refine_diff_density_max 0.170
_refine_diff_density_min -0.222
_refine_ls_extinction_method none
_refine_ls_goodness_of_fit_ref 1.050
_refine_ls_hydrogen_treatment constr
_refine_ls_matrix_type full
_refine_ls_number_parameters 266
_refine_ls_number_reflns 4322
_refine_ls_number_restraints 0
_refine_ls_restrained_S_all 1.050
_refine_ls_R_factor_all 0.0579
_refine_ls_R_factor_gt 0.0426
_refine_ls_shift/su_max 0.001
_refine_ls_shift/su_max_lt 0.000
_refine_ls_shift/su_mean 0.000
_refine_ls_structure_factor_coef Fsqd
_refine_ls_weighting_details 'calc w=1/[\s^2^(Fo^2^)+(0.0529P)^2^+0.0554P] where P=(Fo^2^+2Fc^2^)/3'
_refine_ls_weighting_scheme calc
_refine_ls_wR_factor_gt 0.0925
_refine_ls_wR_factor_ref 0.1016
_reflns_number_gt 3434
_reflns_number_total 4322
_reflns_threshold_expression I>2\s(I)
_cod_data_source_file sj2713.cif
_cod_data_source_block I
_cod_database_code 2225114
_cod_database_fobs_code 2225114

loop_
_symmetry_equiv_pos_as_xyz
'x, y, z'
'-x+1/2, -y, z+1/2'
'-x, y+1/2, -z+1/2'
'x+1/2, -y+1/2, -z'

loop_
_atom_site_type_symbol
_atom_site_label
_atom_site_fract_x
_atom_site_fract_y
_atom_site_fract_z
_atom_site_U_iso_or_equiv
_atom_site_adp_type
_atom_site_calc_flag
_atom_site_refinement_flags
_atom_site_occupancy
_atom_site_disorder_assembly
_atom_site_disorder_group
N N1 0.87527(15) 0.67113(14) 0.14671(8) 0.0496(3) Uani d . 1 . .
N N2 0.61529(14) 0.78228(13) 0.14710(8) 0.0494(4) Uani d . 1 . .
N N3 0.22105(17) 0.28969(17) 0.15246(8) 0.0639(4) Uani d . 1 . .
O O1 1.13645(14) 0.73589(16) 0.15603(8) 0.0771(4) Uani d . 1 . .
H H1 1.0673 0.6979 0.1681 0.116 Uiso calc R 1 . .
O O2 0.83600(16) 1.05141(12) 0.16631(7) 0.0695(4) Uani d . 1 . .
H H2 0.8792 1.1162 0.1731 0.104 Uiso calc R 1 . .
O O3 0.00473(16) 0.23971(15) 0.18290(9) 0.0795(5) Uani d . 1 . .
C C1 0.76781(19) 0.61476(16) 0.18052(9) 0.0483(4) Uani d . 1 . .
C C2 0.63779(19) 0.66962(16) 0.18002(9) 0.0486(4) Uani d . 1 . .
C C3 0.5287(2) 0.61110(19) 0.21599(11) 0.0639(5) Uani d . 1 . .
H H3 0.4419 0.6472 0.2163 0.077 Uiso calc R 1 . .
C C4 0.5521(3) 0.5016(2) 0.25004(11) 0.0711(6) Uani d . 1 . .
H H4 0.4808 0.4635 0.2744 0.085 Uiso calc R 1 . .
C C5 0.6807(2) 0.4452(2) 0.24920(11) 0.0721(6) Uani d . 1 . .
H H5 0.6935 0.3691 0.2721 0.087 Uiso calc R 1 . .
C C6 0.7878(2) 0.49954(18) 0.21537(11) 0.0641(5) Uani d . 1 . .
H H6 0.8735 0.4613 0.2152 0.077 Uiso calc R 1 . .
C C7 0.85364(16) 0.77757(15) 0.11304(8) 0.0430(4) Uani d . 1 . .
C C8 0.71927(17) 0.83557(15) 0.11509(8) 0.0433(4) Uani d . 1 . .
C C9 0.68921(17) 0.96032(16) 0.08390(9) 0.0464(4) Uani d . 1 . .
C C10 0.75162(19) 1.06703(16) 0.11096(9) 0.0528(5) Uani d . 1 . .
C C11 0.7215(2) 1.18364(17) 0.08143(11) 0.0638(5) Uani d . 1 . .
H H11 0.7619 1.2557 0.0994 0.077 Uiso calc R 1 . .
C C12 0.6323(2) 1.1920(2) 0.02580(12) 0.0684(6) Uani d . 1 . .
H H12 0.6153 1.2697 0.0055 0.082 Uiso calc R 1 . .
C C13 0.5678(2) 1.0874(2) -0.00042(12) 0.0676(5) Uani d . 1 . .
H H13 0.5062 1.0943 -0.0375 0.081 Uiso calc R 1 . .
C C14 0.59580(18) 0.97191(18) 0.02901(11) 0.0550(5) Uani d . 1 . .
H H14 0.5517 0.9009 0.0119 0.066 Uiso calc R 1 . .
C C15 0.97327(16) 0.83049(16) 0.07577(9) 0.0453(4) Uani d . 1 . .
C C16 1.10760(18) 0.80861(18) 0.09958(9) 0.0529(4) Uani d . 1 . .
C C17 1.2185(2) 0.8622(2) 0.06566(11) 0.0625(5) Uani d . 1 . .
H H17 1.3065 0.8496 0.0830 0.075 Uiso calc R 1 . .
C C18 1.1996(2) 0.9338(2) 0.00648(10) 0.0633(5) Uani d . 1 . .
H H18 1.2746 0.9701 -0.0157 0.076 Uiso calc R 1 . .
C C19 1.0700(2) 0.95219(19) -0.02002(10) 0.0615(5) Uani d . 1 . .
H H19 1.0576 0.9991 -0.0607 0.074 Uiso calc R 1 . .
C C20 0.95835(19) 0.90080(18) 0.01386(9) 0.0523(4) Uani d . 1 . .
H H20 0.8712 0.9130 -0.0047 0.063 Uiso calc R 1 . .
C C21 0.2074(3) 0.4182(2) 0.17613(15) 0.0940(8) Uani d . 1 . .
H H21A 0.2527 0.4731 0.1436 0.141 Uiso calc R 1 . .
H H21B 0.2483 0.4268 0.2217 0.141 Uiso calc R 1 . .
H H21C 0.1120 0.4399 0.1787 0.141 Uiso calc R 1 . .
C C22 0.3494(2) 0.2530(3) 0.11988(14) 0.0951(8) Uani d . 1 . .
H H22A 0.3473 0.1649 0.1095 0.143 Uiso calc R 1 . .
H H22B 0.4238 0.2704 0.1514 0.143 Uiso calc R 1 . .
H H22C 0.3619 0.2993 0.0772 0.143 Uiso calc R 1 . .
C C23 0.1181(2) 0.2123(2) 0.15743(10) 0.0660(5) Uani d . 1 . .
H H23 0.1303 0.1311 0.1408 0.079 Uiso calc R 1 . .

loop_
_atom_site_aniso_label
_atom_site_aniso_U_11
_atom_site_aniso_U_22
_atom_site_aniso_U_33
_atom_site_aniso_U_12
_atom_site_aniso_U_13
_atom_site_aniso_U_23
N1 0.0505(8) 0.0416(8) 0.0568(8) -0.0064(7) -0.0007(7) 0.0007(7)
N2 0.0512(8) 0.0368(8) 0.0601(8) -0.0058(6) 0.0123(7) -0.0042(6)
N3 0.0591(10) 0.0707(11) 0.0620(9) 0.0009(9) 0.0025(8) -0.0038(8)
O1 0.0513(8) 0.0915(11) 0.0886(10) -0.0128(8) -0.0080(7) 0.0264(9)
O2 0.0955(11) 0.0479(8) 0.0652(8) -0.0194(7) -0.0054(7) -0.0031(6)
O3 0.0707(10) 0.0683(10) 0.0996(11) -0.0145(8) 0.0137(9) -0.0173(8)
C1 0.0572(10) 0.0390(8) 0.0486(9) -0.0130(8) 0.0007(8) -0.0009(7)
C2 0.0576(10) 0.0378(9) 0.0504(9) -0.0130(9) 0.0080(8) -0.0041(7)
C3 0.0657(12) 0.0562(12) 0.0697(12) -0.0169(10) 0.0190(10) 0.0010(9)
C4 0.0841(16) 0.0620(13) 0.0673(13) -0.0310(12) 0.0107(12) 0.0086(10)
C5 0.0904(17) 0.0550(13) 0.0709(12) -0.0213(12) -0.0100(12) 0.0199(10)
C6 0.0700(12) 0.0502(11) 0.0721(12) -0.0085(10) -0.0075(11) 0.0112(10)
C7 0.0475(9) 0.0362(8) 0.0454(8) -0.0051(7) 0.0043(7) -0.0075(7)
C8 0.0478(8) 0.0343(8) 0.0478(8) -0.0065(7) 0.0088(8) -0.0061(7)
C9 0.0470(9) 0.0364(8) 0.0559(9) -0.0021(7) 0.0157(8) -0.0025(7)
C10 0.0645(11) 0.0408(9) 0.0530(10) -0.0061(8) 0.0175(9) -0.0023(8)
C11 0.0821(13) 0.0348(9) 0.0747(13) -0.0040(10) 0.0253(11) -0.0012(9)
C12 0.0776(14) 0.0490(12) 0.0786(14) 0.0106(11) 0.0244(12) 0.0142(10)
C13 0.0598(12) 0.0668(14) 0.0762(13) 0.0110(11) 0.0068(10) 0.0094(11)
C14 0.0470(10) 0.0502(11) 0.0679(11) 0.0005(8) 0.0102(9) -0.0015(9)
C15 0.0478(9) 0.0362(9) 0.0519(9) -0.0041(7) 0.0088(8) -0.0068(7)
C16 0.0544(10) 0.0481(10) 0.0564(10) -0.0085(8) 0.0057(8) -0.0063(8)
C17 0.0482(10) 0.0697(13) 0.0696(12) -0.0101(10) 0.0085(10) -0.0117(10)
C18 0.0584(12) 0.0635(13) 0.0681(12) -0.0121(10) 0.0250(10) -0.0117(10)
C19 0.0715(13) 0.0592(12) 0.0539(10) -0.0016(10) 0.0217(9) -0.0018(9)
C20 0.0548(10) 0.0509(10) 0.0513(10) 0.0036(9) 0.0120(8) -0.0033(8)
C21 0.0760(15) 0.0876(18) 0.119(2) -0.0221(15) 0.0046(15) -0.0334(16)
C22 0.0715(15) 0.128(2) 0.0853(16) 0.0205(16) 0.0133(12) 0.0106(16)
C23 0.0809(15) 0.0573(13) 0.0598(12) 0.0019(11) 0.0001(11) -0.0042(9)

loop_
_atom_type_symbol
_atom_type_description
_atom_type_scat_dispersion_real
_atom_type_scat_dispersion_imag
_atom_type_scat_source
C C 0.0033 0.0016 'International Tables Vol C Tables 4.2.6.8 and 6.1.1.4'
H H 0.0000 0.0000 'International Tables Vol C Tables 4.2.6.8 and 6.1.1.4'
N N 0.0061 0.0033 'International Tables Vol C Tables 4.2.6.8 and 6.1.1.4'
O O 0.0106 0.0060 'International Tables Vol C Tables 4.2.6.8 and 6.1.1.4'

loop_
_geom_angle_atom_site_label_1
_geom_angle_atom_site_label_2
_geom_angle_atom_site_label_3
_geom_angle_site_symmetry_1
_geom_angle_site_symmetry_3
_geom_angle
_geom_angle_publ_flag
C7 N1 C1 . . 118.91(15) ?
C8 N2 C2 . . 117.87(15) ?
C23 N3 C21 . . 120.37(19) ?
C23 N3 C22 . . 121.7(2) ?
C21 N3 C22 . . 117.9(2) ?
C16 O1 H1 . . 109.5 ?
C10 O2 H2 . . 109.5 ?
N1 C1 C2 . . 120.52(15) ?
N1 C1 C6 . . 119.86(18) ?
C2 C1 C6 . . 119.61(17) ?
N2 C2 C1 . . 120.99(15) ?
N2 C2 C3 . . 119.22(18) ?
C1 C2 C3 . . 119.74(17) ?
C4 C3 C2 . . 119.1(2) ?
C4 C3 H3 . . 120.4 ?
C2 C3 H3 . . 120.4 ?
C3 C4 C5 . . 121.28(19) ?
C3 C4 H4 . . 119.4 ?
C5 C4 H4 . . 119.4 ?
C6 C5 C4 . . 121.0(2) ?
C6 C5 H5 . . 119.5 ?
C4 C5 H5 . . 119.5 ?
C5 C6 C1 . . 119.3(2) ?
C5 C6 H6 . . 120.4 ?
C1 C6 H6 . . 120.4 ?
N1 C7 C8 . . 119.88(14) ?
N1 C7 C15 . . 115.80(15) ?
C8 C7 C15 . . 124.31(15) ?
N2 C8 C7 . . 121.74(15) ?
N2 C8 C9 . . 114.88(15) ?
C7 C8 C9 . . 123.34(14) ?
C10 C9 C14 . . 119.49(17) ?
C10 C9 C8 . . 119.91(16) ?
C14 C9 C8 . . 120.57(15) ?
O2 C10 C9 . . 117.14(15) ?
O2 C10 C11 . . 123.62(17) ?
C9 C10 C11 . . 119.22(18) ?
C12 C11 C10 . . 120.10(19) ?
C12 C11 H11 . . 120.0 ?
C10 C11 H11 . . 120.0 ?
C11 C12 C13 . . 121.16(19) ?
C11 C12 H12 . . 119.4 ?
C13 C12 H12 . . 119.4 ?
C12 C13 C14 . . 119.1(2) ?
C12 C13 H13 . . 120.5 ?
C14 C13 H13 . . 120.5 ?
C13 C14 C9 . . 120.89(19) ?
C13 C14 H14 . . 119.6 ?
C9 C14 H14 . . 119.6 ?
C20 C15 C16 . . 117.11(15) ?
C20 C15 C7 . . 121.67(15) ?
C16 C15 C7 . . 121.18(15) ?
O1 C16 C17 . . 116.38(17) ?
O1 C16 C15 . . 122.97(16) ?
C17 C16 C15 . . 120.65(17) ?
C18 C17 C16 . . 120.49(19) ?
C18 C17 H17 . . 119.8 ?
C16 C17 H17 . . 119.8 ?
C17 C18 C19 . . 120.25(18) ?
C17 C18 H18 . . 119.9 ?
C19 C18 H18 . . 119.9 ?
C18 C19 C20 . . 119.84(19) ?
C18 C19 H19 . . 120.1 ?
C20 C19 H19 . . 120.1 ?
C19 C20 C15 . . 121.53(18) ?
C19 C20 H20 . . 119.2 ?
C15 C20 H20 . . 119.2 ?
N3 C21 H21A . . 109.5 ?
N3 C21 H21B . . 109.5 ?
H21A C21 H21B . . 109.5 ?
N3 C21 H21C . . 109.5 ?
H21A C21 H21C . . 109.5 ?
H21B C21 H21C . . 109.5 ?
N3 C22 H22A . . 109.5 ?
N3 C22 H22B . . 109.5 ?
H22A C22 H22B . . 109.5 ?
N3 C22 H22C . . 109.5 ?
H22A C22 H22C . . 109.5 ?
H22B C22 H22C . . 109.5 ?
O3 C23 N3 . . 124.4(2) ?
O3 C23 H23 . . 117.8 ?
N3 C23 H23 . . 117.8 ?

loop_
_geom_bond_atom_site_label_1
_geom_bond_atom_site_label_2
_geom_bond_site_symmetry_2
_geom_bond_distance
_geom_bond_publ_flag
N1 C7 . 1.321(2) ?
N1 C1 . 1.370(2) ?
N2 C8 . 1.313(2) ?
N2 C2 . 1.374(2) ?
N3 C23 . 1.304(3) ?
N3 C21 . 1.450(3) ?
N3 C22 . 1.452(3) ?
O1 C16 . 1.356(2) ?
O1 H1 . 0.8200 ?
O2 C10 . 1.348(2) ?
O2 H2 . 0.8200 ?
O3 C23 . 1.243(2) ?
C1 C2 . 1.398(3) ?
C1 C6 . 1.411(3) ?
C2 C3 . 1.412(2) ?
C3 C4 . 1.356(3) ?
C3 H3 . 0.9300 ?
C4 C5 . 1.393(3) ?
C4 H4 . 0.9300 ?
C5 C6 . 1.358(3) ?
C5 H5 . 0.9300 ?
C6 H6 . 0.9300 ?
C7 C8 . 1.451(2) ?
C7 C15 . 1.479(2) ?
C8 C9 . 1.487(2) ?
C9 C10 . 1.391(2) ?
C9 C14 . 1.393(3) ?
C10 C11 . 1.397(3) ?
C11 C12 . 1.374(3) ?
C11 H11 . 0.9300 ?
C12 C13 . 1.376(3) ?
C12 H12 . 0.9300 ?
C13 C14 . 1.381(3) ?
C13 H13 . 0.9300 ?
C14 H14 . 0.9300 ?
C15 C20 . 1.405(2) ?
C15 C16 . 1.407(3) ?
C16 C17 . 1.384(3) ?
C17 C18 . 1.375(3) ?
C17 H17 . 0.9300 ?
C18 C19 . 1.376(3) ?
C18 H18 . 0.9300 ?
C19 C20 . 1.380(3) ?
C19 H19 . 0.9300 ?
C20 H20 . 0.9300 ?
C21 H21A . 0.9600 ?
C21 H21B . 0.9600 ?
C21 H21C . 0.9600 ?
C22 H22A . 0.9600 ?
C22 H22B . 0.9600 ?
C22 H22C . 0.9600 ?
C23 H23 . 0.9300 ?

loop_
_geom_hbond_atom_site_label_D
_geom_hbond_atom_site_label_H
_geom_hbond_atom_site_label_A
_geom_hbond_site_symmetry_A
_geom_hbond_distance_DH
_geom_hbond_distance_HA
_geom_hbond_distance_DA
_geom_hbond_angle_DHA
O2 H2 O3 1_665 0.82 1.81 2.6172(19) 168.1
O1 H1 N1 . 0.82 1.94 2.647(2) 144.1

loop_
_cod_related_entry_id
_cod_related_entry_database
_cod_related_entry_code
1 ChemSpider 30656004
